data_4504451
loop_
_publ_author_name
'Rajput, Lalit'
'Singha, Subhankar'
'Biradha, Kumar'

_publ_section_title
;
 Comparative Structural Studies on Homologues of Amides and Reverse
 Amides: Unprecedented 4-fold Interpenetrated Quartz Network, New
 \b-Sheet, and Two-Dimensional Layers
;
_journal_issue 12
_journal_name_full 'Crystal Growth &amp; Design'
_journal_page_first 2788
_journal_paper_doi 10.1021/cg0706417
_journal_volume 7
_journal_year 2007
_chemical_formula_sum 'C20 H24 N2 O2'
_chemical_formula_weight 324.41
_chemical_name_systematic
; 
 ? 
;
_space_group_IT_number 14
_symmetry_cell_setting monoclinic
_symmetry_space_group_name_Hall '-P 2ybc'
_symmetry_space_group_name_H-M 'P 1 21/c 1'
_atom_sites_solution_hydrogens geom
_atom_sites_solution_primary direct
_atom_sites_solution_secondary difmap
_audit_creation_method SHELXL-97
_cell_angle_alpha 90.00
_cell_angle_beta 109.84(3)
_cell_angle_gamma 90.00
_cell_formula_units_Z 2
_cell_length_a 12.402(3)
_cell_length_b 5.1053(10)
_cell_length_c 14.286(3)
_cell_measurement_reflns_used 25
_cell_measurement_temperature 293(2)
_cell_measurement_theta_max 12
_cell_measurement_theta_min 8
_cell_volume 850.8(4)
_computing_cell_refinement CAD4
_computing_data_collection CAD4
_computing_data_reduction CAD4
_computing_structure_refinement 'SHELXL-97 (Sheldrick, 1997)'
_computing_structure_solution 'SHELXS-97 (Sheldrick, 1990)'
_diffrn_ambient_temperature 293(2)
_diffrn_measured_fraction_theta_full 1.000
_diffrn_measured_fraction_theta_max 1.000
_diffrn_measurement_device_type CAD4
_diffrn_measurement_method \w-scan
_diffrn_radiation_monochromator graphite
_diffrn_radiation_source 'fine-focus sealed tube'
_diffrn_radiation_type MoK\a
_diffrn_radiation_wavelength 0.71073
_diffrn_reflns_av_R_equivalents 0.0553
_diffrn_reflns_av_sigmaI/netI 0.0651
_diffrn_reflns_limit_h_max 14
_diffrn_reflns_limit_h_min 0
_diffrn_reflns_limit_k_max 6
_diffrn_reflns_limit_k_min 0
_diffrn_reflns_limit_l_max 15
_diffrn_reflns_limit_l_min -16
_diffrn_reflns_number 1558
_diffrn_reflns_theta_full 24.97
_diffrn_reflns_theta_max 24.97
_diffrn_reflns_theta_min 1.75
_diffrn_standards_decay_% 0
_diffrn_standards_interval_time 60
_diffrn_standards_number 3
_exptl_absorpt_coefficient_mu 0.082
_exptl_absorpt_correction_type none
_exptl_crystal_colour colorless
_exptl_crystal_density_diffrn 1.266
_exptl_crystal_density_meas ?
_exptl_crystal_density_method 'not measured'
_exptl_crystal_description needle
_exptl_crystal_F_000 348
_exptl_crystal_size_max 0.15
_exptl_crystal_size_mid 0.12
_exptl_crystal_size_min 0.10
_refine_diff_density_max 0.177
_refine_diff_density_min -0.192
_refine_diff_density_rms 0.041
_refine_ls_extinction_coef 0.048(8)
_refine_ls_extinction_expression Fc^*^=kFc[1+0.001xFc^2^\l^3^/sin(2\q)]^-1/4^
_refine_ls_extinction_method SHELXL
_refine_ls_goodness_of_fit_ref 1.016
_refine_ls_hydrogen_treatment constr
_refine_ls_matrix_type full
_refine_ls_number_parameters 110
_refine_ls_number_reflns 1486
_refine_ls_number_restraints 0
_refine_ls_restrained_S_all 1.016
_refine_ls_R_factor_all 0.1217
_refine_ls_R_factor_gt 0.0505
_refine_ls_shift/su_max 0.000
_refine_ls_shift/su_mean 0.000
_refine_ls_structure_factor_coef Fsqd
_refine_ls_weighting_details 'calc w=1/[\s^2^(Fo^2^)+(0.0800P)^2^+0.0000P] where P=(Fo^2^+2Fc^2^)/3'
_refine_ls_weighting_scheme calc
_refine_ls_wR_factor_gt 0.1216
_refine_ls_wR_factor_ref 0.1496
_reflns_number_gt 864
_reflns_number_total 1486
_reflns_threshold_expression >2sigma(I)
_cod_data_source_file cg0706417-file002.cif
_cod_data_source_block 2c
_cod_depositor_comments
;
The following automatic conversions were performed:

'_symmetry_cell_setting' value 'Monoclinic' changed to 'monoclinic'
according to /home/saulius/struct/CIF-dictionaries/cif_core.dic
dictionary named 'cif_core.dic' version 2.4.1 from 2010-06-29.

Automatic conversion script
Id: cif_fix_values 1715 2011-07-08 13:25:40Z adriana 

The following automatic conversions were performed:

'_exptl_crystal_density_meas' value 'not measured' was changed to '?'
- the value is perceived as not measured.

Automatic conversion script
Id: cif_fix_values 3008 2015-01-20 13:52:24Z robertas 
;
_cod_original_cell_volume 850.9(3)
_cod_original_sg_symbol_H-M P2(1)/c
_cod_database_code 4504451

loop_
_symmetry_equiv_pos_as_xyz
'x, y, z'
'-x, y+1/2, -z+1/2'
'-x, -y, -z'
'x, -y-1/2, z-1/2'

loop_
_atom_site_label
_atom_site_type_symbol
_atom_site_fract_x
_atom_site_fract_y
_atom_site_fract_z
_atom_site_U_iso_or_equiv
_atom_site_adp_type
_atom_site_occupancy
_atom_site_symmetry_multiplicity
_atom_site_calc_flag
_atom_site_refinement_flags
C11 C 0.7997(2) -0.2466(5) 0.18469(19) 0.0413(7) Uani 1 1 d .
C12 C 0.7786(2) -0.0528(5) 0.1140(2) 0.0488(8) Uani 1 1 d .
H12 H 0.7226 0.0730 0.1089 0.059 Uiso 1 1 calc R
C13 C 0.8415(3) -0.0469(6) 0.0505(2) 0.0559(9) Uani 1 1 d .
H13 H 0.8281 0.0845 0.0028 0.067 Uiso 1 1 calc R
C14 C 0.9228(3) -0.2317(7) 0.0572(2) 0.0614(10) Uani 1 1 d .
H14 H 0.9643 -0.2270 0.0139 0.074 Uiso 1 1 calc R
C15 C 0.9438(3) -0.4250(6) 0.1279(2) 0.0604(9) Uani 1 1 d .
H15 H 0.9994 -0.5511 0.1324 0.073 Uiso 1 1 calc R
C16 C 0.8825(3) -0.4322(6) 0.1922(2) 0.0513(8) Uani 1 1 d .
H16 H 0.8970 -0.5622 0.2405 0.062 Uiso 1 1 calc R
O21 O 0.70364(19) 0.1517(4) 0.27606(15) 0.0596(7) Uani 1 1 d .
N21 N 0.7342(2) -0.2731(4) 0.24853(16) 0.0467(7) Uani 1 1 d .
H21 H 0.7230 -0.4304 0.2647 0.056 Uiso 1 1 calc R
C21 C 0.6876(2) -0.0801(5) 0.28679(19) 0.0428(7) Uani 1 1 d .
C22 C 0.6096(3) -0.1764(5) 0.3399(2) 0.0465(7) Uani 1 1 d .
H22A H 0.6382 -0.3434 0.3707 0.056 Uiso 1 1 calc .
H22B H 0.5342 -0.2064 0.2912 0.056 Uiso 1 1 calc .
C23 C 0.5977(2) 0.0072(5) 0.4188(2) 0.0451(7) Uani 1 1 d .
H23A H 0.6710 0.0231 0.4719 0.054 Uiso 1 1 calc .
H23B H 0.5757 0.1795 0.3901 0.054 Uiso 1 1 calc .
C24 C 0.5090(2) -0.0901(5) 0.4615(2) 0.0461(8) Uani 1 1 d .
H24A H 0.4367 -0.1120 0.4077 0.055 Uiso 1 1 calc .
H24B H 0.5325 -0.2606 0.4914 0.055 Uiso 1 1 calc .

loop_
_atom_site_aniso_label
_atom_site_aniso_U_11
_atom_site_aniso_U_22
_atom_site_aniso_U_33
_atom_site_aniso_U_23
_atom_site_aniso_U_13
_atom_site_aniso_U_12
C11 0.0557(18) 0.0331(14) 0.0449(15) -0.0058(13) 0.0297(14) -0.0032(14)
C12 0.063(2) 0.0395(15) 0.0550(17) 0.0041(14) 0.0351(16) 0.0056(15)
C13 0.084(2) 0.0445(17) 0.0536(17) 0.0021(15) 0.0414(18) -0.0056(17)
C14 0.082(2) 0.0526(19) 0.074(2) -0.0109(18) 0.057(2) -0.0084(18)
C15 0.067(2) 0.053(2) 0.077(2) -0.0095(18) 0.0445(19) 0.0045(17)
C16 0.0638(19) 0.0416(16) 0.0534(17) 0.0014(14) 0.0260(16) 0.0053(15)
O21 0.0975(17) 0.0273(10) 0.0792(15) -0.0004(10) 0.0629(14) -0.0042(11)
N21 0.0721(17) 0.0277(12) 0.0559(14) 0.0012(11) 0.0419(13) -0.0010(12)
C21 0.0595(19) 0.0324(16) 0.0453(16) 0.0001(12) 0.0294(15) -0.0018(14)
C22 0.0651(19) 0.0354(15) 0.0501(16) -0.0031(13) 0.0340(15) -0.0068(14)
C23 0.0593(18) 0.0384(15) 0.0477(15) -0.0004(13) 0.0314(14) -0.0049(13)
C24 0.0603(18) 0.0405(16) 0.0475(15) 0.0027(13) 0.0311(15) -0.0038(14)

loop_
_atom_type_symbol
_atom_type_description
_atom_type_scat_dispersion_real
_atom_type_scat_dispersion_imag
_atom_type_scat_source
C C 0.0033 0.0016 'International Tables Vol C Tables 4.2.6.8 and 6.1.1.4'
H H 0.0000 0.0000 'International Tables Vol C Tables 4.2.6.8 and 6.1.1.4'
N N 0.0061 0.0033 'International Tables Vol C Tables 4.2.6.8 and 6.1.1.4'
O O 0.0106 0.0060 'International Tables Vol C Tables 4.2.6.8 and 6.1.1.4'

loop_
_geom_angle_atom_site_label_1
_geom_angle_atom_site_label_2
_geom_angle_atom_site_label_3
_geom_angle
_geom_angle_site_symmetry_1
C12 C11 C16 120.3(2) .
C12 C11 N21 122.2(2) .
C16 C11 N21 117.4(2) .
C11 C12 C13 119.3(3) .
C14 C13 C12 120.5(3) .
C13 C14 C15 120.1(3) .
C14 C15 C16 120.0(3) .
C11 C16 C15 119.8(3) .
C21 N21 C11 127.5(2) .
O21 C21 N21 123.2(2) .
O21 C21 C22 122.9(2) .
N21 C21 C22 113.8(2) .
C21 C22 C23 114.7(2) .
C24 C23 C22 111.5(2) .
C24 C24 C23 113.7(3) 3_656

loop_
_geom_bond_atom_site_label_1
_geom_bond_atom_site_label_2
_geom_bond_distance
_geom_bond_site_symmetry_2
C11 C12 1.374(4) .
C11 C16 1.374(4) .
C11 N21 1.419(3) .
C12 C13 1.383(4) .
C13 C14 1.360(4) .
C14 C15 1.372(4) .
C15 C16 1.377(4) .
O21 C21 1.218(3) .
N21 C21 1.349(3) .
C21 C22 1.500(4) .
C22 C23 1.512(4) .
C23 C24 1.510(4) .
C24 C24 1.508(5) 3_656
